data_4513468
loop_
_publ_author_name
'Kamali, Naghmeh'
'Aljohani, Marwah'
'McArdle, Patrick'
'Erxleben, Andrea'

_publ_section_title
;
 Hydrogen Bonding Networks and Solid-State Conversions in Benzamidinium
 Salts
;
_journal_issue 8
_journal_name_full 'Crystal Growth &amp; Design'
_journal_page_first 3905
_journal_paper_doi 10.1021/acs.cgd.5b00529
_journal_volume 15
_journal_year 2015
_chemical_formula_sum 'C16 H17 N5 O2 S2'
_chemical_formula_weight 375.47
_chemical_name_systematic
; 
 ? 
;
_space_group_IT_number 14
_symmetry_cell_setting monoclinic
_symmetry_space_group_name_Hall '-P 2ybc'
_symmetry_space_group_name_H-M 'P 1 21/c 1'
_atom_sites_solution_hydrogens difmap
_atom_sites_solution_primary direct
_atom_sites_solution_secondary difmap
_audit_creation_method SHELXL-97
_cell_angle_alpha 90.00
_cell_angle_beta 113.288(7)
_cell_angle_gamma 90.00
_cell_formula_units_Z 4
_cell_length_a 13.9493(9)
_cell_length_b 8.3273(4)
_cell_length_c 16.9440(9)
_cell_measurement_reflns_used 3699
_cell_measurement_temperature 293(2)
_cell_measurement_theta_max 26.37
_cell_measurement_theta_min 2.93
_cell_volume 1807.9(2)
_computing_structure_refinement 'SHELXL-97 (Sheldrick, 1997)'
_computing_structure_solution 'SHELXS-97 (Sheldrick, 1990)'
_diffrn_ambient_temperature 293(2)
_diffrn_detector_area_resol_mean 16.1048
_diffrn_measured_fraction_theta_full 0.998
_diffrn_measured_fraction_theta_max 0.998
_diffrn_measurement_device_type 'Goniometer KM4/Xcalibur, detector: Sapphire3'
_diffrn_radiation_monochromator graphite
_diffrn_radiation_source 'Enhance (Mo) X-ray Source'
_diffrn_radiation_type MoK\a
_diffrn_radiation_wavelength 0.71073
_diffrn_reflns_av_R_equivalents 0.0279
_diffrn_reflns_av_sigmaI/netI 0.0411
_diffrn_reflns_limit_h_max 17
_diffrn_reflns_limit_h_min -15
_diffrn_reflns_limit_k_max 7
_diffrn_reflns_limit_k_min -10
_diffrn_reflns_limit_l_max 21
_diffrn_reflns_limit_l_min -18
_diffrn_reflns_number 7722
_diffrn_reflns_theta_full 26.37
_diffrn_reflns_theta_max 26.37
_diffrn_reflns_theta_min 2.93
_exptl_absorpt_coefficient_mu 0.315
_exptl_absorpt_correction_T_max 0.9844
_exptl_absorpt_correction_T_min 0.8099
_exptl_absorpt_correction_type multi-scan
_exptl_absorpt_process_details
;
CrysAlis RED, Oxford Diffraction Ltd.,
Version 1.171.33.31 (release 08-01-2009 CrysAlis171 .NET)
(compiled Jan  8 2009,16:24:04)
Empirical absorption correction using spherical harmonics,
 implemented in SCALE3 ABSPACK scaling algorithm.
;
_exptl_crystal_colour colourless
_exptl_crystal_density_diffrn 1.379
_exptl_crystal_density_method 'not measured'
_exptl_crystal_description needle
_exptl_crystal_F_000 784
_exptl_crystal_size_max 0.60
_exptl_crystal_size_mid 0.20
_exptl_crystal_size_min 0.05
_refine_diff_density_max 0.327
_refine_diff_density_min -0.339
_refine_diff_density_rms 0.044
_refine_ls_extinction_coef 0.0084(12)
_refine_ls_extinction_expression Fc^*^=kFc[1+0.001xFc^2^\l^3^/sin(2\q)]^-1/4^
_refine_ls_extinction_method SHELXL
_refine_ls_goodness_of_fit_ref 1.004
_refine_ls_hydrogen_treatment refall
_refine_ls_matrix_type full
_refine_ls_number_parameters 295
_refine_ls_number_reflns 3699
_refine_ls_number_restraints 0
_refine_ls_restrained_S_all 1.004
_refine_ls_R_factor_all 0.0666
_refine_ls_R_factor_gt 0.0432
_refine_ls_shift/su_max 0.000
_refine_ls_shift/su_mean 0.000
_refine_ls_structure_factor_coef Fsqd
_refine_ls_weighting_details 'calc w=1/[\s^2^(Fo^2^)+(0.0628P)^2^+0.4018P] where P=(Fo^2^+2Fc^2^)/3'
_refine_ls_weighting_scheme calc
_refine_ls_wR_factor_gt 0.1070
_refine_ls_wR_factor_ref 0.1221
_reflns_number_gt 2695
_reflns_number_total 3699
_reflns_threshold_expression >2sigma(I)
_cod_data_source_file cg5b00529_si_002.cif
_cod_data_source_block bzamH.stz
_cod_depositor_comments 'Adding full bibliography for 4513461--4513471.cif.'
_cod_original_cell_volume 1807.87(17)
_cod_original_sg_symbol_H-M P21/c
_cod_database_code 4513468

loop_
_symmetry_equiv_pos_as_xyz
'x, y, z'
'-x, y+1/2, -z+1/2'
'-x, -y, -z'
'x, -y-1/2, z-1/2'

loop_
_atom_site_label
_atom_site_type_symbol
_atom_site_fract_x
_atom_site_fract_y
_atom_site_fract_z
_atom_site_U_iso_or_equiv
_atom_site_adp_type
_atom_site_occupancy
_atom_site_symmetry_multiplicity
_atom_site_calc_flag
S1 S 0.20706(5) 0.64402(7) 1.01858(3) 0.04582(19) Uani 1 1 d
S2 S 0.42532(6) 0.79814(10) 1.15589(4) 0.0703(3) Uani 1 1 d
N3 N 0.23068(14) 0.6589(2) 1.11683(11) 0.0470(5) Uani 1 1 d
O2 O 0.09578(13) 0.6224(2) 0.97515(11) 0.0652(5) Uani 1 1 d
O1 O 0.25029(15) 0.77329(19) 0.98579(10) 0.0613(5) Uani 1 1 d
N4 N 0.34716(17) 0.6883(3) 1.25833(12) 0.0605(6) Uani 1 1 d
N5 N 0.3820(2) 0.0349(4) 0.95370(18) 0.0688(7) Uani 1 1 d
N1 N 0.16330(19) 0.8560(3) 0.79778(15) 0.0623(6) Uani 1 1 d
N2 N 0.05824(19) 0.9347(3) 0.66303(12) 0.0570(6) Uani 1 1 d
H1B H 0.169(3) 0.822(4) 0.844(2) 0.085(10) Uiso 1 1 d
H2 H -0.121(2) 0.820(3) 0.674(2) 0.080(9) Uiso 1 1 d
H3 H -0.249(3) 0.845(4) 0.725(2) 0.093(12) Uiso 1 1 d
H6 H 0.068(2) 1.033(3) 0.8770(18) 0.061(8) Uiso 1 1 d
H5 H -0.060(2) 1.066(4) 0.927(2) 0.092(10) Uiso 1 1 d
H1A H 0.214(2) 0.844(3) 0.7845(19) 0.065(8) Uiso 1 1 d
H2B H 0.003(2) 0.988(3) 0.6299(16) 0.053(7) Uiso 1 1 d
H4 H -0.230(3) 0.979(4) 0.845(2) 0.100(11) Uiso 1 1 d
H2A H 0.114(2) 0.913(3) 0.6490(16) 0.058(7) Uiso 1 1 d
H5B H 0.354(3) -0.050(4) 0.962(2) 0.084(12) Uiso 1 1 d
H16 H 0.1792(19) 0.316(3) 1.0453(16) 0.057(7) Uiso 1 1 d
H13 H 0.432(2) 0.325(3) 0.9311(18) 0.071(8) Uiso 1 1 d
H15 H 0.2401(17) 0.082(3) 1.0158(14) 0.050(6) Uiso 1 1 d
H10 H 0.556(3) 0.860(4) 1.280(2) 0.093(11) Uiso 1 1 d
H12 H 0.3624(18) 0.566(3) 0.9571(15) 0.050(6) Uiso 1 1 d
H5A H 0.423(3) 0.044(5) 0.931(3) 0.126(16) Uiso 1 1 d
C8 C 0.32515(17) 0.7051(3) 1.17595(13) 0.0441(5) Uani 1 1 d
C9 C 0.4443(2) 0.7497(4) 1.30703(18) 0.0734(8) Uani 1 1 d
C10 C 0.4977(3) 0.8094(5) 1.2651(2) 0.0803(10) Uani 1 1 d
C11 C 0.26545(17) 0.4664(2) 1.00351(12) 0.0411(5) Uani 1 1 d
C12 C 0.34260(19) 0.4674(3) 0.97177(15) 0.0517(6) Uani 1 1 d
C13 C 0.3825(2) 0.3254(3) 0.95648(17) 0.0568(6) Uani 1 1 d
C14 C 0.34518(17) 0.1782(3) 0.97152(14) 0.0481(6) Uani 1 1 d
C15 C 0.26984(19) 0.1790(3) 1.00623(15) 0.0485(6) Uani 1 1 d
C16 C 0.23084(19) 0.3207(3) 1.02187(14) 0.0476(6) Uani 1 1 d
C1 C -0.01286(18) 0.9272(3) 0.77212(13) 0.0474(5) Uani 1 1 d
C2 C -0.1118(2) 0.8747(4) 0.72273(17) 0.0675(8) Uani 1 1 d
C3 C -0.1905(3) 0.8917(5) 0.7519(2) 0.0827(10) Uani 1 1 d
C4 C -0.1723(3) 0.9624(4) 0.8285(2) 0.0808(10) Uani 1 1 d
C5 C -0.0749(3) 1.0160(4) 0.8778(2) 0.0806(10) Uani 1 1 d
C6 C 0.0056(3) 0.9977(4) 0.85090(17) 0.0644(8) Uani 1 1 d
C7 C 0.07306(18) 0.9056(3) 0.74292(13) 0.0480(5) Uani 1 1 d
H9 H 0.468(2) 0.746(4) 1.368(2) 0.082(9) Uiso 1 1 d

loop_
_atom_site_aniso_label
_atom_site_aniso_U_11
_atom_site_aniso_U_22
_atom_site_aniso_U_33
_atom_site_aniso_U_23
_atom_site_aniso_U_13
_atom_site_aniso_U_12
S1 0.0534(4) 0.0442(3) 0.0327(3) -0.0041(2) 0.0095(2) -0.0006(3)
S2 0.0568(4) 0.1005(6) 0.0513(4) -0.0005(3) 0.0191(3) -0.0218(4)
N3 0.0451(11) 0.0586(12) 0.0369(10) -0.0101(8) 0.0158(8) -0.0061(9)
O2 0.0528(10) 0.0690(11) 0.0541(10) -0.0161(8) -0.0001(8) 0.0061(9)
O1 0.0920(13) 0.0450(9) 0.0417(9) 0.0016(7) 0.0209(9) -0.0080(9)
N4 0.0575(13) 0.0847(15) 0.0346(10) -0.0054(9) 0.0133(9) -0.0122(11)
N5 0.0622(16) 0.0630(16) 0.0836(18) -0.0059(13) 0.0315(14) 0.0093(13)
N1 0.0553(14) 0.0927(17) 0.0395(11) 0.0168(11) 0.0192(10) 0.0195(12)
N2 0.0525(13) 0.0832(16) 0.0355(10) 0.0134(10) 0.0177(10) 0.0194(12)
C8 0.0465(13) 0.0472(12) 0.0365(11) -0.0045(9) 0.0140(10) -0.0006(10)
C9 0.0644(17) 0.101(2) 0.0385(14) -0.0066(14) 0.0032(13) -0.0132(16)
C10 0.0547(17) 0.108(3) 0.0599(18) -0.0071(16) 0.0035(14) -0.0229(18)
C11 0.0488(12) 0.0421(11) 0.0310(10) -0.0024(8) 0.0141(9) -0.0056(10)
C12 0.0503(14) 0.0528(14) 0.0541(14) -0.0012(11) 0.0228(11) -0.0128(12)
C13 0.0430(13) 0.0708(18) 0.0610(15) -0.0044(12) 0.0254(12) -0.0043(12)
C14 0.0388(12) 0.0548(14) 0.0435(12) -0.0050(10) 0.0087(10) 0.0027(10)
C15 0.0554(14) 0.0428(13) 0.0472(12) 0.0009(9) 0.0203(11) -0.0058(11)
C16 0.0560(14) 0.0500(14) 0.0437(12) -0.0002(9) 0.0271(11) -0.0046(11)
C1 0.0549(14) 0.0541(13) 0.0328(11) 0.0063(9) 0.0167(10) 0.0138(11)
C2 0.0622(17) 0.098(2) 0.0418(14) -0.0069(14) 0.0198(13) 0.0038(16)
C3 0.0588(19) 0.129(3) 0.0639(19) 0.0049(18) 0.0283(16) 0.005(2)
C4 0.084(2) 0.112(3) 0.0600(18) 0.0287(17) 0.0440(18) 0.043(2)
C5 0.108(3) 0.093(2) 0.0482(16) 0.0030(15) 0.0392(19) 0.038(2)
C6 0.072(2) 0.0725(19) 0.0431(14) -0.0038(12) 0.0162(14) 0.0157(16)
C7 0.0529(14) 0.0539(13) 0.0343(11) 0.0045(9) 0.0142(10) 0.0095(11)

loop_
_atom_type_symbol
_atom_type_description
_atom_type_scat_dispersion_real
_atom_type_scat_dispersion_imag
_atom_type_scat_source
C C 0.0033 0.0016 'International Tables Vol C Tables 4.2.6.8 and 6.1.1.4'
H H 0.0000 0.0000 'International Tables Vol C Tables 4.2.6.8 and 6.1.1.4'
O O 0.0106 0.0060 'International Tables Vol C Tables 4.2.6.8 and 6.1.1.4'
S S 0.1246 0.1234 'International Tables Vol C Tables 4.2.6.8 and 6.1.1.4'
N N 0.0061 0.0033 'International Tables Vol C Tables 4.2.6.8 and 6.1.1.4'

loop_
_geom_angle_atom_site_label_1
_geom_angle_atom_site_label_2
_geom_angle_atom_site_label_3
_geom_angle
O2 S1 O1 115.12(11)
O2 S1 N3 106.46(11)
O1 S1 N3 113.82(10)
O2 S1 C11 106.76(10)
O1 S1 C11 106.44(10)
N3 S1 C11 107.83(10)
C10 S2 C8 89.40(14)
C8 N3 S1 122.71(15)
C8 N4 C9 111.0(2)
C14 N5 H5B 116(2)
C14 N5 H5A 114(3)
H5B N5 H5A 129(4)
C7 N1 H1B 120(2)
C7 N1 H1A 122(2)
H1B N1 H1A 117(3)
C7 N2 H2B 119.6(16)
C7 N2 H2A 115.4(16)
H2B N2 H2A 124(2)
N4 C8 N3 120.3(2)
N4 C8 S2 112.69(17)
N3 C8 S2 126.91(16)
C10 C9 N4 116.8(3)
C10 C9 H9 125.1(18)
N4 C9 H9 118.1(18)
C9 C10 S2 110.1(2)
C9 C10 H10 135(2)
S2 C10 H10 115(2)
C12 C11 C16 119.2(2)
C12 C11 S1 121.98(17)
C16 C11 S1 118.83(17)
C13 C12 C11 120.3(2)
C13 C12 H12 121.6(14)
C11 C12 H12 118.0(14)
C12 C13 C14 120.9(2)
C12 C13 H13 120.5(16)
C14 C13 H13 118.4(16)
N5 C14 C15 120.3(2)
N5 C14 C13 121.5(2)
C15 C14 C13 118.2(2)
C16 C15 C14 120.7(2)
C16 C15 H15 117.7(14)
C14 C15 H15 121.4(14)
C15 C16 C11 120.7(2)
C15 C16 H16 118.0(15)
C11 C16 H16 121.2(15)
C2 C1 C6 118.8(2)
C2 C1 C7 120.7(2)
C6 C1 C7 120.5(2)
C1 C2 C3 120.0(3)
C1 C2 H2 118(2)
C3 C2 H2 122(2)
C4 C3 C2 120.9(3)
C4 C3 H3 119(2)
C2 C3 H3 119(2)
C3 C4 C5 119.7(3)
C3 C4 H4 119(2)
C5 C4 H4 121(2)
C4 C5 C6 120.5(3)
C4 C5 H5 123(2)
C6 C5 H5 116(2)
C5 C6 C1 120.0(3)
C5 C6 H6 125.6(19)
C1 C6 H6 114.2(19)
N1 C7 N2 120.7(2)
N1 C7 C1 118.9(2)
N2 C7 C1 120.4(2)

loop_
_geom_bond_atom_site_label_1
_geom_bond_atom_site_label_2
_geom_bond_distance
S1 O2 1.4424(18)
S1 O1 1.4478(17)
S1 N3 1.5690(18)
S1 C11 1.755(2)
S2 C10 1.725(3)
S2 C8 1.745(2)
N3 C8 1.358(3)
N4 C8 1.313(3)
N4 C9 1.376(3)
N5 C14 1.379(3)
N5 H5B 0.84(3)
N5 H5A 0.81(4)
N1 C7 1.302(3)
N1 H1B 0.81(3)
N1 H1A 0.83(3)
N2 C7 1.309(3)
N2 H2B 0.87(3)
N2 H2A 0.91(3)
C9 C10 1.314(4)
C9 H9 0.95(3)
C10 H10 0.87(3)
C11 C12 1.380(3)
C11 C16 1.386(3)
C12 C13 1.375(4)
C12 H12 0.93(2)
C13 C14 1.394(3)
C13 H13 0.95(3)
C14 C15 1.392(3)
C15 C16 1.368(3)
C15 H15 0.95(2)
C16 H16 0.95(3)
C1 C2 1.372(4)
C1 C6 1.386(3)
C1 C7 1.477(3)
C2 C3 1.378(4)
C2 H2 0.90(3)
C3 C4 1.355(5)
C3 H3 0.85(3)
C4 C5 1.358(5)
C4 H4 0.96(4)
C5 C6 1.378(4)
C5 H5 0.87(3)
C6 H6 0.85(3)
